data_7718824
loop_
_publ_author_name
'Gerasimov, Mikhail A.'
'Koifman, Mikhail I.'
'Lanin, Leonid O.'
'Prizhilevskaya, Victoria R.'
'Kalle, Paulina'
'Yarenkov, Nikita R.'
'Zhuravleva, Vasilisa A.'
'Konopkina, Ekaterina A.'
'Gopin, Alexander V.'
'Evsiunina, Mariia V.'
'Borisova, Nataliya E.'
'Matveev, Petr I.'

_publ_section_title
;
 Combination of chlorinated cobalt dicarbollide with N,O-donor ligands in
 extraction systems for separating f-elements.
;
_journal_issue 26
_journal_name_full 'Dalton transactions (Cambridge, England : 2003)'
_journal_page_first 10327
_journal_page_last 10342
_journal_paper_doi 10.1039/d5dt01136a
_journal_volume 54
_journal_year 2025
_chemical_formula_moiety 'C34 H43 Eu N4 O7, 3(Cl O4)'
_chemical_formula_sum 'C34 H43 Cl3 Eu N4 O19'
_chemical_formula_weight 1070.03
_space_group_crystal_system triclinic
_space_group_IT_number 2
_space_group_name_Hall '-P 1'
_space_group_name_H-M_alt 'P -1'
_atom_sites_solution_hydrogens mixed
_atom_sites_solution_primary dual
_audit_creation_date 2025-03-25
_audit_creation_method
;
Olex2 1.3
(compiled 2020.11.12 svn.r5f609507 for OlexSys, GUI svn.r6408)
;
_audit_update_record
;
2025-03-25 deposited with the CCDC.	2025-06-03 downloaded from the CCDC.
;
_cell_angle_alpha 83.2820(10)
_cell_angle_beta 75.4480(10)
_cell_angle_gamma 86.1790(10)
_cell_formula_units_Z 2
_cell_length_a 9.6571(2)
_cell_length_b 14.7256(4)
_cell_length_c 18.3204(5)
_cell_measurement_reflns_used 9888
_cell_measurement_temperature 100.00
_cell_measurement_theta_max 26.370
_cell_measurement_theta_min 2.309
_cell_volume 2502.51(11)
_computing_cell_refinement 'SAINT v8.37A (Bruker, 2015)'
_computing_data_collection 'APEX3 v.2017.3_0 (Bruker AXS, 2017)'
_computing_data_reduction 'SAINT v8.37A (Bruker, 2015)'
_computing_molecular_graphics 'Olex2 1.3 (Dolomanov et al., 2009)'
_computing_publication_material 'Olex2 1.3 (Dolomanov et al., 2009)'
_computing_structure_refinement 'SHELXL 2018/3 (Sheldrick, 2015)'
_computing_structure_solution 'SHELXT 2014/5 (Sheldrick, 2014)'
_diffrn_ambient_temperature 100
_diffrn_measured_fraction_theta_full 0.993
_diffrn_measured_fraction_theta_max 0.993
_diffrn_measurement_device_type 'Bruker D8 Venture'
_diffrn_measurement_method \w-scan
_diffrn_radiation_monochromator graphite
_diffrn_radiation_type MoK\a
_diffrn_radiation_wavelength 0.71073
_diffrn_reflns_av_R_equivalents 0.0294
_diffrn_reflns_av_unetI/netI 0.0487
_diffrn_reflns_Laue_measured_fraction_full 0.993
_diffrn_reflns_Laue_measured_fraction_max 0.993
_diffrn_reflns_limit_h_max 12
_diffrn_reflns_limit_h_min -12
_diffrn_reflns_limit_k_max 18
_diffrn_reflns_limit_k_min -18
_diffrn_reflns_limit_l_max 22
_diffrn_reflns_limit_l_min -21
_diffrn_reflns_number 21287
_diffrn_reflns_point_group_measured_fraction_full 0.993
_diffrn_reflns_point_group_measured_fraction_max 0.993
_diffrn_reflns_theta_full 25.242
_diffrn_reflns_theta_max 26.394
_diffrn_reflns_theta_min 1.900
_diffrn_source_current 1.0
_diffrn_source_power 0.05
_diffrn_source_target Mo
_diffrn_source_type 'fine-focus sealed X-ray tube'
_diffrn_source_voltage 50.0
_exptl_absorpt_coefficient_mu 1.482
_exptl_absorpt_correction_T_max 0.7454
_exptl_absorpt_correction_T_min 0.5509
_exptl_absorpt_correction_type multi-scan
_exptl_absorpt_process_details
;
SADABS-2016/2 (Bruker,2016/2) was used for absorption correction.
wR2(int) was 0.1145 before and 0.0547 after correction.
The Ratio of minimum to maximum transmission is 0.7391.
The \l/2 correction factor is Not present.
;
_exptl_crystal_colour colourless
_exptl_crystal_colour_primary colourless
_exptl_crystal_density_diffrn 1.420
_exptl_crystal_description block
_exptl_crystal_F_000 1082
_exptl_crystal_size_max 0.64
_exptl_crystal_size_mid 0.35
_exptl_crystal_size_min 0.09
_refine_diff_density_max 1.193
_refine_diff_density_min -0.820
_refine_diff_density_rms 0.092
_refine_ls_extinction_method none
_refine_ls_goodness_of_fit_ref 1.043
_refine_ls_hydrogen_treatment constr
_refine_ls_matrix_type full
_refine_ls_number_parameters 659
_refine_ls_number_reflns 10180
_refine_ls_number_restraints 81
_refine_ls_restrained_S_all 1.082
_refine_ls_R_factor_all 0.0466
_refine_ls_R_factor_gt 0.0380
_refine_ls_shift/su_max 0.002
_refine_ls_shift/su_mean 0.000
_refine_ls_structure_factor_coef Fsqd
_refine_ls_weighting_details 'w=1/[\s^2^(Fo^2^)+(0.0420P)^2^+2.8449P] where P=(Fo^2^+2Fc^2^)/3'
_refine_ls_weighting_scheme calc
_refine_ls_wR_factor_gt 0.0897
_refine_ls_wR_factor_ref 0.0935
_reflns_Friedel_coverage 0.000
_reflns_number_gt 8769
_reflns_number_total 10180
_reflns_threshold_expression 'I > 2\s(I)'
_cod_data_source_file d5dt01136a2.cif
_cod_data_source_block eu_phen9
_cod_depositor_comments 'Adding full bibliography for 7718820--7718824.cif.'
_cod_database_code 7718824
_shelx_shelxl_version_number 2018/3
_shelx_space_group_comment
;
The symmetry employed for this shelxl refinement is uniquely defined
by the following loop, which should always be used as a source of
symmetry information in preference to the above space-group names.
They are only intended as comments.
;
_shelx_estimated_absorpt_t_max 0.878
_shelx_estimated_absorpt_t_min 0.451
_olex2_refinement_description
;
1. Fixed Uiso
 At 1.2 times of:
  All C(H) groups, All C(H,H) groups
 At 1.5 times of:
  All C(H,H,H) groups, All O(H,H) groups
2. Restrained distances
 O21-O24
 2.3 with sigma of 0.01
 Cl13-O28
 1.4 with sigma of 0.007
 O8-O28
 2.3 with sigma of 0.01
 O28-O12
 2.3 with sigma of 0.01
 O28-O29
 2.3 with sigma of 0.01
 Cl1-O24
 1.4 with sigma of 0.01
 C20-C26
 2.5 with sigma of 0.02
 C24-C23 = C26-C25
 1.54 with sigma of 0.02
 C37-C32 = C35-C32
 1.5 with sigma of 0.02
 C38-C37 = C35-C36
 1.54 with sigma of 0.02
 C23-C20 = C25-C20
 1.5 with sigma of 0.02
 Cl1-O22
 1.4 with sigma of 0.02
 Cl1-O23
 1.4 with sigma of 0.02
 Cl2-O18
 1.4 with sigma of 0.01
 O12-O29
 2.3 with sigma of 0.01
 Eu1-H4A \\sim Eu1-H4B
 with sigma of 0.02
 Eu1-H5A \\sim Eu1-H5B
 with sigma of 0.02
3. Uiso/Uaniso restraints and constraints
Uanis(C26) = Uanis(C24)
Uanis(C23) = Uanis(C25)
Uanis(C37) = Uanis(C35)
Uanis(O19) = Uanis(O18) = Uanis(O20)
4. Rigid body (RIGU) restrains
 O28, Cl13, O29, O12
 with sigma for 1-2 distances of 0.001 and sigma for 1-3 distances of 0.001
 Cl1, O22, O23, O24
 with sigma for 1-2 distances of 0.002 and sigma for 1-3 distances of 0.002
 Cl2, O15, O16, O17
 with sigma for 1-2 distances of 0.002 and sigma for 1-3 distances of 0.002
 O11, Cl3, O10, O9
 with sigma for 1-2 distances of 0.002 and sigma for 1-3 distances of 0.002
5. Others
 Fixed Sof: C25(0.4) H25A(0.4) H25B(0.4) C26(0.4) H26A(0.4) H26B(0.4)
 H26C(0.4) C37(0.65) H37A(0.65) H37B(0.65) C38(0.65) H38A(0.65) H38B(0.65)
 H38C(0.65) C23(0.6) H23A(0.6) H23B(0.6) C24(0.6) H24A(0.6) H24B(0.6) H24C(0.6)
 C35(0.35) H35A(0.35) H35B(0.35) C36(0.35) H36A(0.35) H36B(0.35) H36C(0.35)
 O25(0.8) O26(0.8) O27(0.8) O22(0.2) O23(0.2) O24(0.2) O15(0.7) O16(0.7)
 O17(0.7) O18(0.3) O19(0.3) O20(0.3) O9(0.75) Cl3(0.75) O10(0.75) O11(0.75)
 O12(0.25) Cl13(0.25) O28(0.25) O29(0.25)
6.a Free rotating group:
 O4(H4A,H4B), O5(H5A,H5B)
6.b Rotating group:
 O3(H3A,H3B), O6(H6A,H6B), O7(H7A,H7B)
6.c Secondary CH2 refined with riding coordinates:
 C15(H15A,H15B), C27(H27A,H27B), C25(H25A,H25B), C37(H37A,H37B), C23(H23A,
 H23B), C35(H35A,H35B)
6.d Me refined with riding coordinates:
 C26(H26A,H26B,H26C), C24(H24A,H24B,H24C)
6.e Aromatic/amide H refined with riding coordinates:
 C3(H3), C4(H4), C9(H9), C10(H10), C11(H11), C12(H12), C18(H18), C19(H19),
 C22(H22), C30(H30), C31(H31), C33(H33), C34(H34)
6.f Idealised Me refined as rotating group:
 C16(H16A,H16B,H16C), C28(H28A,H28B,H28C), C38(H38A,H38B,H38C), C36(H36A,H36B,
 H36C)
;
_smtbx_masks_void_probe_radius 1.2
_smtbx_masks_void_truncation_radius 1.2
_olex2_submission_special_instructions 'No special instructions were received'

loop_
_space_group_symop_operation_xyz
'x, y, z'
'-x, -y, -z'

loop_
_atom_site_label
_atom_site_type_symbol
_atom_site_fract_x
_atom_site_fract_y
_atom_site_fract_z
_atom_site_U_iso_or_equiv
_atom_site_adp_type
_atom_site_occupancy
_atom_site_site_symmetry_order
_atom_site_calc_flag
_atom_site_refinement_flags_posn
_atom_site_refinement_flags_adp
_atom_site_refinement_flags_occupancy
_atom_site_disorder_assembly
_atom_site_disorder_group
Eu1 Eu 0.17114(2) 0.71939(2) 0.51996(2) 0.02395(7) Uani 1 1 d D . . . .
O1 O 0.0634(3) 0.74591(17) 0.64722(15) 0.0307(6) Uani 1 1 d . . . . .
O2 O 0.1699(3) 0.76434(17) 0.38995(15) 0.0312(6) Uani 1 1 d . . . . .
O3 O 0.1156(3) 0.88482(15) 0.50966(14) 0.0260(5) Uani 1 1 d . . . . .
H3A H 0.041310 0.900178 0.548433 0.039 Uiso 1 1 d R U . . .
H3B H 0.081631 0.903288 0.467883 0.039 Uiso 1 1 d R U . . .
O4 O 0.0550(3) 0.57335(16) 0.54549(17) 0.0334(6) Uani 1 1 d G . . . .
H4A H -0.035859 0.565019 0.564868 0.050 Uiso 1 1 d DG U . . .
H4B H 0.095910 0.519598 0.552129 0.050 Uiso 1 1 d DG U . . .
O5 O 0.2973(3) 0.61113(19) 0.5982(2) 0.0541(9) Uani 1 1 d G . . . .
H5A H 0.385097 0.613443 0.602211 0.081 Uiso 1 1 d DG U . . .
H5B H 0.263198 0.564173 0.629206 0.081 Uiso 1 1 d DG U . . .
O6 O -0.0818(3) 0.74237(18) 0.5220(2) 0.0454(8) Uani 1 1 d . . . . .
H6A H -0.140431 0.739578 0.571478 0.068 Uiso 1 1 d R U . . .
H6B H -0.117838 0.694786 0.502663 0.068 Uiso 1 1 d R U . . .
O7 O 0.3281(3) 0.60886(18) 0.43776(18) 0.0443(8) Uani 1 1 d . . . . .
H7A H 0.287731 0.550325 0.443287 0.066 Uiso 1 1 d R U . . .
H7B H 0.415951 0.592350 0.451793 0.066 Uiso 1 1 d R U . . .
N1 N 0.3212(3) 0.79583(18) 0.58901(17) 0.0220(6) Uani 1 1 d . . . . .
N2 N 0.3872(3) 0.80137(18) 0.43843(16) 0.0235(6) Uani 1 1 d . . . . .
N3 N 0.0862(3) 0.7228(2) 0.76703(18) 0.0334(7) Uani 1 1 d . . . . .
N4 N 0.2978(4) 0.7521(2) 0.2702(2) 0.0382(8) Uani 1 1 d . . . . .
C1 C 0.1357(4) 0.7520(2) 0.6942(2) 0.0268(8) Uani 1 1 d . . . . .
C2 C 0.2797(4) 0.7953(2) 0.6640(2) 0.0255(8) Uani 1 1 d . . . . .
C3 C 0.3585(4) 0.8358(3) 0.7052(2) 0.0314(8) Uani 1 1 d . . . . .
H3 H 0.326677 0.834895 0.758774 0.038 Uiso 1 1 calc R U . . .
C4 C 0.4836(4) 0.8770(3) 0.6659(2) 0.0331(9) Uani 1 1 d . . . . .
H4 H 0.539522 0.904243 0.692778 0.040 Uiso 1 1 calc R U . . .
C5 C 0.5287(4) 0.8791(2) 0.5873(2) 0.0271(8) Uani 1 1 d . . . . .
C6 C 0.4418(4) 0.8368(2) 0.5510(2) 0.0226(7) Uani 1 1 d . . . . .
C7 C 0.4775(4) 0.8411(2) 0.4694(2) 0.0248(7) Uani 1 1 d . . . . .
C8 C 0.5947(4) 0.8896(2) 0.4265(2) 0.0293(8) Uani 1 1 d . . . . .
C9 C 0.6844(4) 0.9304(3) 0.4651(2) 0.0343(9) Uani 1 1 d . . . . .
H9 H 0.766666 0.961562 0.436239 0.041 Uiso 1 1 calc R U . . .
C10 C 0.6530(4) 0.9248(3) 0.5412(2) 0.0346(9) Uani 1 1 d . . . . .
H10 H 0.714364 0.951723 0.565184 0.042 Uiso 1 1 calc R U . . .
C11 C 0.6145(4) 0.8984(3) 0.3477(2) 0.0351(9) Uani 1 1 d . . . . .
H11 H 0.693248 0.930740 0.316152 0.042 Uiso 1 1 calc R U . . .
C12 C 0.5203(4) 0.8604(2) 0.3158(2) 0.0334(9) Uani 1 1 d . . . . .
H12 H 0.531690 0.867559 0.262391 0.040 Uiso 1 1 calc R U . . .
C13 C 0.4073(4) 0.8109(2) 0.3634(2) 0.0270(8) Uani 1 1 d . . . . .
C14 C 0.2847(4) 0.7721(2) 0.3403(2) 0.0303(8) Uani 1 1 d . . . . .
C15 C -0.0621(5) 0.6876(4) 0.7911(3) 0.0514(12) Uani 1 1 d . . . . .
H15A H -0.107023 0.701972 0.843502 0.062 Uiso 1 1 calc R U . . .
H15B H -0.120271 0.718914 0.757533 0.062 Uiso 1 1 calc R U . . .
C16 C -0.0614(6) 0.5866(4) 0.7881(3) 0.0674(16) Uani 1 1 d . . . . .
H16A H -0.016231 0.572123 0.736398 0.101 Uiso 1 1 calc R U . . .
H16B H -0.160086 0.566256 0.802851 0.101 Uiso 1 1 calc R U . . .
H16C H -0.007561 0.555265 0.823058 0.101 Uiso 1 1 calc R U . . .
C17 C 0.1704(4) 0.7047(3) 0.8221(2) 0.0364(9) Uani 1 1 d . . . . .
C18 C 0.2796(5) 0.6386(3) 0.8127(2) 0.0420(10) Uani 1 1 d . . . . .
H18 H 0.302139 0.606348 0.769022 0.050 Uiso 1 1 calc R U . . .
C19 C 0.3558(5) 0.6198(4) 0.8673(3) 0.0615(15) Uani 1 1 d . . . . .
H19 H 0.432025 0.574876 0.860011 0.074 Uiso 1 1 calc R U . . .
C20 C 0.3252(6) 0.6638(5) 0.9317(3) 0.080(2) Uani 1 1 d D . . . .
C21 C 0.2142(7) 0.7304(5) 0.9411(3) 0.081(2) Uani 1 1 d . . . . .
C22 C 0.1368(5) 0.7502(4) 0.8863(3) 0.0580(14) Uani 1 1 d . . . . .
H22 H 0.060750 0.795191 0.893135 0.070 Uiso 1 1 calc R U . . .
C27 C 0.1665(5) 0.7303(3) 0.2483(3) 0.0461(11) Uani 1 1 d . . . . .
H27A H 0.082526 0.763403 0.278134 0.055 Uiso 1 1 calc R U . . .
H27B H 0.175718 0.750749 0.193952 0.055 Uiso 1 1 calc R U . . .
C28 C 0.1449(5) 0.6308(3) 0.2624(3) 0.0527(12) Uani 1 1 d . . . . .
H28A H 0.228899 0.598162 0.233545 0.079 Uiso 1 1 calc R U . . .
H28B H 0.059783 0.617005 0.246450 0.079 Uiso 1 1 calc R U . . .
H28C H 0.131811 0.611210 0.316649 0.079 Uiso 1 1 calc R U . . .
C29 C 0.4322(4) 0.7357(3) 0.2172(2) 0.0356(9) Uani 1 1 d . . . . .
C30 C 0.5234(4) 0.6651(3) 0.2340(2) 0.0346(9) Uani 1 1 d . . . . .
H30 H 0.498386 0.627459 0.280775 0.042 Uiso 1 1 calc R U . . .
C31 C 0.6520(5) 0.6495(3) 0.1823(2) 0.0442(11) Uani 1 1 d . . . . .
H31 H 0.715295 0.601041 0.194177 0.053 Uiso 1 1 calc R U . . .
C32 C 0.6901(6) 0.7027(3) 0.1137(2) 0.0550(13) Uani 1 1 d D . . . .
C33 C 0.5937(6) 0.7728(4) 0.0981(3) 0.0592(14) Uani 1 1 d . . . . .
H33 H 0.617230 0.810020 0.051001 0.071 Uiso 1 1 calc R U . . .
C34 C 0.4673(6) 0.7891(3) 0.1483(3) 0.0503(12) Uani 1 1 d . . . . .
H34 H 0.403226 0.836985 0.136187 0.060 Uiso 1 1 calc R U . . .
C25 C 0.397(2) 0.6720(13) 0.9953(11) 0.073(3) Uani 0.4 1 d D . P A 1
H25A H 0.369745 0.731919 1.015506 0.087 Uiso 0.4 1 calc R U P A 1
H25B H 0.502208 0.668426 0.975716 0.087 Uiso 0.4 1 calc R U P A 1
C26 C 0.350(6) 0.595(4) 1.059(2) 0.110(6) Uani 0.4 1 d D . P A 1
H26A H 0.396653 0.600120 1.099620 0.166 Uiso 0.4 1 calc R U P A 1
H26B H 0.246103 0.598961 1.078148 0.166 Uiso 0.4 1 calc R U P A 1
H26C H 0.378247 0.535620 1.038453 0.166 Uiso 0.4 1 calc R U P A 1
C37 C 0.8406(12) 0.6859(11) 0.0626(5) 0.064(3) Uani 0.65 1 d D . P B 1
H37A H 0.871765 0.742342 0.029027 0.077 Uiso 0.65 1 calc R U P B 1
H37B H 0.909737 0.669828 0.094259 0.077 Uiso 0.65 1 calc R U P B 1
C38 C 0.8380(12) 0.6081(7) 0.0147(5) 0.075(3) Uani 0.65 1 d D . P B 1
H38A H 0.929875 0.603451 -0.022809 0.113 Uiso 0.65 1 calc R U P B 1
H38B H 0.760750 0.620551 -0.011477 0.113 Uiso 0.65 1 calc R U P B 1
H38C H 0.821668 0.550412 0.047585 0.113 Uiso 0.65 1 calc R U P B 1
C23 C 0.4122(15) 0.6239(9) 0.9908(7) 0.073(3) Uani 0.6 1 d D . P A 2
H23A H 0.480179 0.574778 0.969587 0.087 Uiso 0.6 1 calc R U P A 2
H23B H 0.467996 0.672747 1.001225 0.087 Uiso 0.6 1 calc R U P A 2
C24 C 0.312(3) 0.586(3) 1.0637(13) 0.110(6) Uani 0.6 1 d D . P A 2
H24A H 0.367723 0.561311 1.100021 0.166 Uiso 0.6 1 calc R U P A 2
H24B H 0.245629 0.634830 1.085008 0.166 Uiso 0.6 1 calc R U P A 2
H24C H 0.257791 0.537027 1.053424 0.166 Uiso 0.6 1 calc R U P A 2
C35 C 0.808(3) 0.688(2) 0.0442(11) 0.064(3) Uani 0.35 1 d D . P B 2
H35A H 0.867563 0.742442 0.029596 0.077 Uiso 0.35 1 calc R U P B 2
H35B H 0.765511 0.679834 0.001492 0.077 Uiso 0.35 1 calc R U P B 2
C36 C 0.900(2) 0.6035(14) 0.0605(13) 0.092(7) Uani 0.35 1 d D . P B 2
H36A H 0.969084 0.589854 0.013622 0.139 Uiso 0.35 1 calc R U P B 2
H36B H 0.838289 0.551280 0.080066 0.139 Uiso 0.35 1 calc R U P B 2
H36C H 0.950658 0.615035 0.098269 0.139 Uiso 0.35 1 calc R U P B 2
Cl1 Cl -0.08490(11) 0.98393(7) 0.69096(5) 0.0392(2) Uani 1 1 d D . . . .
O21 O -0.0479(4) 1.0006(2) 0.61078(16) 0.0541(9) Uani 1 1 d D . . . .
O25 O 0.0355(5) 0.9522(3) 0.7181(3) 0.0595(12) Uani 0.8 1 d . . P C 1
O26 O -0.1785(5) 0.9015(3) 0.7047(3) 0.0733(14) Uani 0.8 1 d . . P C 1
O27 O -0.1705(6) 1.0507(3) 0.7300(3) 0.0504(12) Uani 0.8 1 d . . P C 1
O22 O -0.0518(15) 0.9084(9) 0.7296(8) 0.035(3) Uani 0.2 1 d D . P C 2
O23 O -0.2252(16) 1.0281(12) 0.7143(12) 0.042(4) Uani 0.2 1 d D . P C 2
O24 O 0.0092(16) 1.0527(10) 0.7083(7) 0.058(4) Uani 0.2 1 d D . P C 2
Cl2 Cl 0.65662(10) 0.60287(7) 0.65451(8) 0.0469(3) Uani 1 1 d D . . . .
O14 O 0.7663(3) 0.54475(19) 0.61220(17) 0.0421(7) Uani 1 1 d . . . . .
O15 O 0.5794(7) 0.5569(4) 0.7168(4) 0.085(2) Uani 0.7 1 d . . P D 1
O16 O 0.7268(5) 0.6821(3) 0.6685(4) 0.0629(15) Uani 0.7 1 d . . P D 1
O17 O 0.5646(6) 0.6437(4) 0.6049(4) 0.092(2) Uani 0.7 1 d . . P D 1
O18 O 0.6626(16) 0.5884(12) 0.7335(6) 0.090(3) Uani 0.3 1 d D . P D 2
O19 O 0.6787(16) 0.6894(12) 0.6271(10) 0.090(3) Uani 0.3 1 d . . P D 2
O20 O 0.5280(15) 0.5626(12) 0.6572(10) 0.090(3) Uani 0.3 1 d . . P D 2
O9 O 0.7799(5) 0.5627(2) 0.3321(2) 0.0453(10) Uani 0.75 1 d . . P E 1
Cl3 Cl 0.7598(2) 0.63350(12) 0.38118(14) 0.0416(5) Uani 0.75 1 d . . P E 1
O8 O 0.8469(3) 0.6076(2) 0.4320(2) 0.0593(9) Uani 1 1 d D . . . .
O10 O 0.6148(5) 0.6465(4) 0.4132(4) 0.0762(16) Uani 0.75 1 d . . P E 1
O11 O 0.8113(7) 0.7173(3) 0.3357(4) 0.096(2) Uani 0.75 1 d . . P E 1
O12 O 0.6085(11) 0.5784(7) 0.4511(6) 0.048(3) Uani 0.25 1 d D . P E 2
Cl13 Cl 0.7192(7) 0.6368(4) 0.4188(3) 0.0398(15) Uani 0.25 1 d D . P E 2
O28 O 0.6861(14) 0.7124(8) 0.4692(8) 0.111(6) Uani 0.25 1 d D . P E 2
O29 O 0.7078(14) 0.6841(10) 0.3493(6) 0.081(5) Uani 0.25 1 d D . P E 2

loop_
_atom_site_aniso_label
_atom_site_aniso_U_11
_atom_site_aniso_U_22
_atom_site_aniso_U_33
_atom_site_aniso_U_23
_atom_site_aniso_U_13
_atom_site_aniso_U_12
Eu1 0.01684(9) 0.01368(9) 0.04466(12) -0.00358(7) -0.01354(8) -0.00025(6)
O1 0.0195(12) 0.0297(14) 0.0413(15) 0.0050(11) -0.0082(11) -0.0029(10)
O2 0.0253(14) 0.0293(14) 0.0438(16) -0.0133(12) -0.0141(12) 0.0020(11)
O3 0.0250(13) 0.0195(12) 0.0355(14) -0.0030(10) -0.0120(11) 0.0022(10)
O4 0.0198(13) 0.0173(12) 0.0659(19) -0.0001(12) -0.0169(13) -0.0031(10)
O5 0.0464(18) 0.0211(15) 0.112(3) 0.0038(16) -0.056(2) -0.0010(13)
O6 0.0267(15) 0.0250(15) 0.089(2) -0.0015(15) -0.0262(15) 0.0011(11)
O7 0.0241(14) 0.0202(14) 0.088(2) -0.0166(14) -0.0073(15) 0.0005(11)
N1 0.0172(14) 0.0146(14) 0.0357(17) -0.0039(12) -0.0086(12) -0.0009(11)
N2 0.0235(15) 0.0161(14) 0.0326(16) -0.0063(12) -0.0093(13) 0.0033(11)
N3 0.0243(16) 0.0339(18) 0.0380(18) 0.0026(14) -0.0028(14) -0.0019(13)
N4 0.0368(19) 0.041(2) 0.045(2) -0.0197(16) -0.0200(16) 0.0089(15)
C1 0.0205(18) 0.0206(17) 0.039(2) -0.0030(15) -0.0072(16) 0.0023(14)
C2 0.0223(18) 0.0188(17) 0.035(2) -0.0024(14) -0.0086(16) 0.0027(13)
C3 0.032(2) 0.031(2) 0.033(2) -0.0078(16) -0.0079(17) -0.0009(16)
C4 0.031(2) 0.031(2) 0.043(2) -0.0109(17) -0.0132(18) -0.0065(16)
C5 0.0225(18) 0.0225(18) 0.037(2) -0.0072(15) -0.0065(16) -0.0032(14)
C6 0.0194(17) 0.0133(15) 0.036(2) -0.0045(13) -0.0082(15) 0.0020(13)
C7 0.0226(18) 0.0124(15) 0.040(2) -0.0063(14) -0.0086(16) 0.0017(13)
C8 0.0233(18) 0.0206(18) 0.043(2) -0.0088(15) -0.0024(16) -0.0040(14)
C9 0.0243(19) 0.027(2) 0.051(3) -0.0123(17) -0.0010(17) -0.0107(15)
C10 0.026(2) 0.033(2) 0.048(2) -0.0146(18) -0.0080(18) -0.0097(16)
C11 0.035(2) 0.026(2) 0.041(2) -0.0074(17) -0.0007(18) -0.0048(16)
C12 0.038(2) 0.0237(19) 0.036(2) -0.0064(16) -0.0038(18) -0.0010(16)
C13 0.0278(19) 0.0168(17) 0.039(2) -0.0105(15) -0.0110(16) 0.0035(14)
C14 0.031(2) 0.0242(19) 0.039(2) -0.0115(16) -0.0151(18) 0.0082(15)
C15 0.031(2) 0.065(3) 0.051(3) 0.005(2) 0.003(2) -0.017(2)
C16 0.069(4) 0.059(3) 0.072(4) 0.007(3) -0.011(3) -0.033(3)
C17 0.030(2) 0.045(2) 0.030(2) -0.0022(18) -0.0003(17) -0.0045(18)
C18 0.040(2) 0.052(3) 0.029(2) 0.0049(19) -0.0055(18) 0.000(2)
C19 0.043(3) 0.098(4) 0.037(3) 0.009(3) -0.006(2) 0.001(3)
C20 0.046(3) 0.157(7) 0.034(3) -0.004(3) -0.005(2) -0.013(4)
C21 0.060(4) 0.148(7) 0.035(3) -0.031(3) 0.003(3) -0.020(4)
C22 0.039(3) 0.082(4) 0.046(3) -0.021(3) 0.009(2) -0.004(2)
C27 0.046(3) 0.050(3) 0.051(3) -0.015(2) -0.027(2) 0.006(2)
C28 0.051(3) 0.051(3) 0.061(3) -0.009(2) -0.023(2) 0.000(2)
C29 0.043(2) 0.035(2) 0.034(2) -0.0147(17) -0.0167(19) 0.0078(18)
C30 0.045(2) 0.031(2) 0.030(2) -0.0059(16) -0.0128(18) 0.0039(17)
C31 0.052(3) 0.036(2) 0.038(2) -0.0083(18) -0.002(2) 0.014(2)
C32 0.071(3) 0.052(3) 0.033(2) -0.007(2) 0.003(2) 0.008(3)
C33 0.085(4) 0.055(3) 0.033(2) 0.004(2) -0.011(3) 0.006(3)
C34 0.069(3) 0.040(3) 0.045(3) -0.004(2) -0.024(2) 0.014(2)
C25 0.077(6) 0.105(12) 0.047(4) -0.026(7) -0.033(4) 0.020(8)
C26 0.09(2) 0.197(13) 0.045(5) 0.001(5) -0.031(8) 0.018(10)
C37 0.069(7) 0.083(5) 0.030(5) -0.001(5) 0.002(4) 0.007(5)
C38 0.076(7) 0.088(7) 0.046(5) -0.018(5) 0.017(5) 0.010(6)
C23 0.077(6) 0.105(12) 0.047(4) -0.026(7) -0.033(4) 0.020(8)
C24 0.09(2) 0.197(13) 0.045(5) 0.001(5) -0.031(8) 0.018(10)
C35 0.069(7) 0.083(5) 0.030(5) -0.001(5) 0.002(4) 0.007(5)
C36 0.070(14) 0.081(14) 0.095(16) -0.004(12) 0.032(12) 0.016(11)
Cl1 0.0413(6) 0.0469(6) 0.0281(5) -0.0063(4) -0.0091(4) 0.0142(5)
O21 0.072(2) 0.0478(19) 0.0347(16) -0.0010(14) -0.0068(16) 0.0215(17)
O25 0.073(3) 0.056(3) 0.063(3) -0.020(2) -0.042(3) 0.021(2)
O26 0.069(3) 0.042(3) 0.106(4) -0.005(3) -0.017(3) -0.014(2)
O27 0.070(3) 0.037(3) 0.037(2) -0.0115(18) -0.001(3) 0.012(2)
O22 0.027(7) 0.036(6) 0.035(7) 0.019(6) -0.006(6) 0.007(5)
O23 0.037(7) 0.032(9) 0.052(12) -0.002(7) -0.006(7) 0.009(6)
O24 0.059(8) 0.049(7) 0.079(12) -0.012(8) -0.035(9) -0.007(7)
Cl2 0.0219(5) 0.0329(5) 0.0860(9) -0.0106(5) -0.0118(5) 0.0004(4)
O14 0.0300(15) 0.0295(15) 0.0627(19) -0.0083(13) -0.0008(14) -0.0065(12)
O15 0.056(4) 0.060(3) 0.102(4) 0.008(3) 0.040(3) 0.010(3)
O16 0.033(3) 0.044(3) 0.116(5) -0.038(3) -0.011(3) -0.005(2)
O17 0.047(3) 0.061(4) 0.178(6) 0.030(4) -0.066(4) 0.003(3)
O18 0.052(5) 0.107(8) 0.117(8) -0.039(6) -0.028(5) 0.014(5)
O19 0.052(5) 0.107(8) 0.117(8) -0.039(6) -0.028(5) 0.014(5)
O20 0.052(5) 0.107(8) 0.117(8) -0.039(6) -0.028(5) 0.014(5)
O9 0.071(3) 0.0238(18) 0.056(2) -0.0040(17) -0.043(2) 0.0038(18)
Cl3 0.0349(11) 0.0193(7) 0.0843(15) -0.0123(10) -0.0397(11) 0.0092(7)
O8 0.0465(19) 0.053(2) 0.088(3) -0.0076(18) -0.0391(19) 0.0128(16)
O10 0.029(2) 0.061(3) 0.155(5) -0.042(3) -0.041(3) 0.012(2)
O11 0.088(4) 0.021(2) 0.183(6) 0.014(3) -0.053(4) -0.005(2)
O12 0.024(4) 0.053(5) 0.061(7) 0.030(5) -0.015(4) -0.006(5)
Cl13 0.027(3) 0.032(2) 0.053(3) 0.008(2) -0.002(2) -0.0001(19)
O28 0.128(15) 0.080(8) 0.130(9) -0.031(11) -0.029(9) -0.011(9)
O29 0.029(7) 0.116(12) 0.066(6) 0.056(6) 0.011(5) 0.015(8)

loop_
_atom_type_symbol
_atom_type_description
_atom_type_scat_dispersion_real
_atom_type_scat_dispersion_imag
_atom_type_scat_source
C C 0.0033 0.0016 'International Tables Vol C Tables 4.2.6.8 and 6.1.1.4'
H H 0.0000 0.0000 'International Tables Vol C Tables 4.2.6.8 and 6.1.1.4'
Cl Cl 0.1484 0.1585 'International Tables Vol C Tables 4.2.6.8 and 6.1.1.4'
Eu Eu -0.1578 3.6682 'International Tables Vol C Tables 4.2.6.8 and 6.1.1.4'
N N 0.0061 0.0033 'International Tables Vol C Tables 4.2.6.8 and 6.1.1.4'
O O 0.0106 0.0060 'International Tables Vol C Tables 4.2.6.8 and 6.1.1.4'

loop_
_geom_angle_atom_site_label_1
_geom_angle_atom_site_label_2
_geom_angle_atom_site_label_3
_geom_angle
_geom_angle_site_symmetry_1
_geom_angle_site_symmetry_3
_geom_angle_publ_flag
O1 Eu1 O2 144.75(9) . . ?
O1 Eu1 O3 77.31(8) . . ?
O1 Eu1 O4 88.08(9) . . ?
O1 Eu1 O5 74.58(11) . . ?
O1 Eu1 O6 76.68(10) . . ?
O1 Eu1 O7 143.81(10) . . ?
O1 Eu1 N1 63.06(9) . . ?
O1 Eu1 N2 123.88(9) . . ?
O2 Eu1 O3 73.51(8) . . ?
O2 Eu1 O4 102.53(9) . . ?
O2 Eu1 O5 140.67(11) . . ?
O2 Eu1 O6 75.88(10) . . ?
O2 Eu1 O7 70.69(9) . . ?
O2 Eu1 N1 122.93(9) . . ?
O2 Eu1 N2 63.29(9) . . ?
O3 Eu1 O5 135.67(9) . . ?
O3 Eu1 O7 136.20(9) . . ?
O3 Eu1 N1 71.11(8) . . ?
O3 Eu1 N2 70.72(8) . . ?
O4 Eu1 O3 141.25(8) . . ?
O4 Eu1 O5 70.99(9) . . ?
O4 Eu1 O6 69.61(9) . . ?
O4 Eu1 O7 71.97(9) . . ?
O4 Eu1 N1 132.70(9) . . ?
O4 Eu1 N2 143.04(9) . . ?
O5 Eu1 O7 70.50(12) . . ?
O5 Eu1 N1 65.79(9) . . ?
O5 Eu1 N2 97.98(10) . . ?
O6 Eu1 O3 72.14(8) . . ?
O6 Eu1 O5 131.33(11) . . ?
O6 Eu1 O7 120.88(10) . . ?
O6 Eu1 N1 129.97(10) . . ?
O6 Eu1 N2 130.68(9) . . ?
O7 Eu1 N1 109.13(9) . . ?
O7 Eu1 N2 71.11(9) . . ?
N2 Eu1 N1 63.44(9) . . ?
C1 O1 Eu1 122.1(2) . . ?
C14 O2 Eu1 120.4(2) . . ?
Eu1 O3 H3A 111.3 . . ?
Eu1 O3 H3B 111.3 . . ?
H3A O3 H3B 102.7 . . ?
Eu1 O4 H4A 126.1 . . ?
Eu1 O4 H4B 126.4 . . ?
H4A O4 H4B 104.5 . . ?
Eu1 O5 H5A 127.4 . . ?
Eu1 O5 H5B 128.0 . . ?
H5A O5 H5B 104.5 . . ?
Eu1 O6 H6A 112.4 . . ?
Eu1 O6 H6B 113.1 . . ?
H6A O6 H6B 101.1 . . ?
Eu1 O7 H7A 112.9 . . ?
Eu1 O7 H7B 113.3 . . ?
H7A O7 H7B 100.7 . . ?
C2 N1 Eu1 119.6(2) . . ?
C2 N1 C6 119.5(3) . . ?
C6 N1 Eu1 120.9(2) . . ?
C7 N2 Eu1 121.4(2) . . ?
C13 N2 Eu1 119.4(2) . . ?
C13 N2 C7 119.0(3) . . ?
C1 N3 C15 117.5(3) . . ?
C1 N3 C17 125.7(3) . . ?
C17 N3 C15 115.6(3) . . ?
C14 N4 C27 118.1(4) . . ?
C14 N4 C29 124.4(3) . . ?
C29 N4 C27 116.7(3) . . ?
O1 C1 N3 120.9(3) . . ?
O1 C1 C2 116.7(3) . . ?
N3 C1 C2 122.4(3) . . ?
N1 C2 C1 110.4(3) . . ?
N1 C2 C3 122.3(3) . . ?
C3 C2 C1 127.2(3) . . ?
C2 C3 H3 120.9 . . ?
C4 C3 C2 118.1(4) . . ?
C4 C3 H3 120.9 . . ?
C3 C4 H4 119.7 . . ?
C3 C4 C5 120.7(3) . . ?
C5 C4 H4 119.7 . . ?
C4 C5 C6 116.9(3) . . ?
C4 C5 C10 124.5(3) . . ?
C6 C5 C10 118.5(3) . . ?
N1 C6 C5 122.6(3) . . ?
N1 C6 C7 117.5(3) . . ?
C5 C6 C7 119.8(3) . . ?
N2 C7 C6 116.6(3) . . ?
N2 C7 C8 123.2(3) . . ?
C8 C7 C6 120.1(3) . . ?
C7 C8 C9 119.0(4) . . ?
C7 C8 C11 116.9(3) . . ?
C11 C8 C9 124.1(3) . . ?
C8 C9 H9 119.5 . . ?
C10 C9 C8 121.0(3) . . ?
C10 C9 H9 119.5 . . ?
C5 C10 H10 119.2 . . ?
C9 C10 C5 121.5(3) . . ?
C9 C10 H10 119.2 . . ?
C8 C11 H11 119.9 . . ?
C12 C11 C8 120.3(4) . . ?
C12 C11 H11 119.9 . . ?
C11 C12 H12 120.6 . . ?
C11 C12 C13 118.7(4) . . ?
C13 C12 H12 120.6 . . ?
N2 C13 C12 121.8(3) . . ?
N2 C13 C14 111.1(3) . . ?
C12 C13 C14 126.7(4) . . ?
O2 C14 N4 122.3(3) . . ?
O2 C14 C13 116.2(3) . . ?
N4 C14 C13 121.4(4) . . ?
N3 C15 H15A 109.3 . . ?
N3 C15 H15B 109.3 . . ?
H15A C15 H15B 107.9 . . ?
C16 C15 N3 111.7(4) . . ?
C16 C15 H15A 109.3 . . ?
C16 C15 H15B 109.3 . . ?
C15 C16 H16A 109.5 . . ?
C15 C16 H16B 109.5 . . ?
C15 C16 H16C 109.5 . . ?
H16A C16 H16B 109.5 . . ?
H16A C16 H16C 109.5 . . ?
H16B C16 H16C 109.5 . . ?
C18 C17 N3 120.2(4) . . ?
C18 C17 C22 119.9(4) . . ?
C22 C17 N3 119.8(4) . . ?
C17 C18 H18 120.2 . . ?
C19 C18 C17 119.5(4) . . ?
C19 C18 H18 120.2 . . ?
C18 C19 H19 119.0 . . ?
C20 C19 C18 122.0(5) . . ?
C20 C19 H19 119.0 . . ?
C19 C20 C21 118.3(5) . . ?
C19 C20 C25 136.2(9) . . ?
C19 C20 C23 113.7(7) . . ?
C21 C20 C25 104.6(8) . . ?
C21 C20 C23 127.6(6) . . ?
C22 C21 C20 120.2(5) . . ?
C17 C22 C21 120.1(5) . . ?
C17 C22 H22 120.0 . . ?
C21 C22 H22 120.0 . . ?
N4 C27 H27A 109.6 . . ?
N4 C27 H27B 109.6 . . ?
H27A C27 H27B 108.1 . . ?
C28 C27 N4 110.2(4) . . ?
C28 C27 H27A 109.6 . . ?
C28 C27 H27B 109.6 . . ?
C27 C28 H28A 109.5 . . ?
C27 C28 H28B 109.5 . . ?
C27 C28 H28C 109.5 . . ?
H28A C28 H28B 109.5 . . ?
H28A C28 H28C 109.5 . . ?
H28B C28 H28C 109.5 . . ?
C30 C29 N4 119.9(4) . . ?
C30 C29 C34 120.2(4) . . ?
C34 C29 N4 119.8(4) . . ?
C29 C30 H30 120.3 . . ?
C29 C30 C31 119.4(4) . . ?
C31 C30 H30 120.3 . . ?
C30 C31 H31 119.3 . . ?
C32 C31 C30 121.4(4) . . ?
C32 C31 H31 119.3 . . ?
C31 C32 C33 117.6(4) . . ?
C31 C32 C37 117.9(6) . . ?
C31 C32 C35 130.3(10) . . ?
C33 C32 C37 124.3(6) . . ?
C33 C32 C35 110.9(9) . . ?
C32 C33 H33 119.1 . . ?
C34 C33 C32 121.7(4) . . ?
C34 C33 H33 119.1 . . ?
C29 C34 H34 120.2 . . ?
C33 C34 C29 119.7(4) . . ?
C33 C34 H34 120.2 . . ?
C20 C25 H25A 109.8 . . ?
C20 C25 H25B 109.8 . . ?
C20 C25 C26 109.5(17) . . ?
H25A C25 H25B 108.2 . . ?
C26 C25 H25A 109.8 . . ?
C26 C25 H25B 109.8 . . ?
C25 C26 H26A 109.5 . . ?
C25 C26 H26B 109.5 . . ?
C25 C26 H26C 109.5 . . ?
H26A C26 H26B 109.5 . . ?
H26A C26 H26C 109.5 . . ?
H26B C26 H26C 109.5 . . ?
C32 C37 H37A 109.7 . . ?
C32 C37 H37B 109.7 . . ?
H37A C37 H37B 108.2 . . ?
C38 C37 C32 109.8(10) . . ?
C38 C37 H37A 109.7 . . ?
C38 C37 H37B 109.7 . . ?
C37 C38 H38A 109.5 . . ?
C37 C38 H38B 109.5 . . ?
C37 C38 H38C 109.5 . . ?
H38A C38 H38B 109.5 . . ?
H38A C38 H38C 109.5 . . ?
H38B C38 H38C 109.5 . . ?
C20 C23 H23A 109.6 . . ?
C20 C23 H23B 109.6 . . ?
H23A C23 H23B 108.1 . . ?
C24 C23 C20 110.4(12) . . ?
C24 C23 H23A 109.6 . . ?
C24 C23 H23B 109.6 . . ?
C23 C24 H24A 109.5 . . ?
C23 C24 H24B 109.5 . . ?
C23 C24 H24C 109.5 . . ?
H24A C24 H24B 109.5 . . ?
H24A C24 H24C 109.5 . . ?
H24B C24 H24C 109.5 . . ?
C32 C35 H35A 109.8 . . ?
C32 C35 H35B 109.8 . . ?
C32 C35 C36 109.5(15) . . ?
H35A C35 H35B 108.2 . . ?
C36 C35 H35A 109.8 . . ?
C36 C35 H35B 109.8 . . ?
C35 C36 H36A 109.5 . . ?
C35 C36 H36B 109.5 . . ?
C35 C36 H36C 109.5 . . ?
H36A C36 H36B 109.5 . . ?
H36A C36 H36C 109.5 . . ?
H36B C36 H36C 109.5 . . ?
O21 Cl1 O26 102.4(3) . . ?
O21 Cl1 O23 104.7(8) . . ?
O21 Cl1 O24 98.7(5) . . ?
O25 Cl1 O21 110.9(3) . . ?
O25 Cl1 O26 104.9(3) . . ?
O27 Cl1 O21 116.4(3) . . ?
O27 Cl1 O25 115.5(3) . . ?
O27 Cl1 O26 105.0(3) . . ?
O22 Cl1 O21 124.9(7) . . ?
O22 Cl1 O23 119.9(10) . . ?
O22 Cl1 O24 102.4(9) . . ?
O23 Cl1 O24 101.1(10) . . ?
O14 Cl2 O16 107.4(2) . . ?
O14 Cl2 O17 108.9(3) . . ?
O14 Cl2 O18 108.1(6) . . ?
O15 Cl2 O14 111.5(3) . . ?
O15 Cl2 O16 114.5(4) . . ?
O15 Cl2 O17 110.9(4) . . ?
O16 Cl2 O17 103.2(4) . . ?
O19 Cl2 O14 109.6(7) . . ?
O19 Cl2 O18 110.8(10) . . ?
O19 Cl2 O20 121.1(10) . . ?
O20 Cl2 O14 104.8(6) . . ?
O20 Cl2 O18 101.7(10) . . ?
O9 Cl3 O11 108.0(4) . . ?
O8 Cl3 O9 106.1(2) . . ?
O8 Cl3 O11 108.8(3) . . ?
O10 Cl3 O9 109.0(3) . . ?
O10 Cl3 O8 116.4(4) . . ?
O10 Cl3 O11 108.2(4) . . ?
O8 Cl13 O12 114.7(6) . . ?
O8 Cl13 O28 98.5(6) . . ?
O8 Cl13 O29 121.9(7) . . ?
O12 Cl13 O28 102.2(7) . . ?
O12 Cl13 O29 113.6(8) . . ?
O29 Cl13 O28 101.0(7) . . ?

loop_
_geom_bond_atom_site_label_1
_geom_bond_atom_site_label_2
_geom_bond_distance
_geom_bond_site_symmetry_2
_geom_bond_publ_flag
Eu1 O1 2.369(3) . ?
Eu1 O2 2.399(3) . ?
Eu1 O3 2.455(2) . ?
Eu1 O4 2.434(2) . ?
Eu1 O5 2.483(3) . ?
Eu1 O6 2.435(3) . ?
Eu1 O7 2.512(3) . ?
Eu1 N1 2.538(3) . ?
Eu1 N2 2.528(3) . ?
O1 C1 1.251(4) . ?
O2 C14 1.248(5) . ?
O3 H3A 0.9111 . ?
O3 H3B 0.9126 . ?
O4 H4A 0.8713 . ?
O4 H4B 0.8701 . ?
O5 H5A 0.8725 . ?
O5 H5B 0.8682 . ?
O6 H6A 0.9374 . ?
O6 H6B 0.9437 . ?
O7 H7A 0.9538 . ?
O7 H7B 0.9553 . ?
N1 C2 1.330(5) . ?
N1 C6 1.339(4) . ?
N2 C7 1.348(4) . ?
N2 C13 1.331(5) . ?
N3 C1 1.329(5) . ?
N3 C15 1.497(5) . ?
N3 C17 1.438(5) . ?
N4 C14 1.324(5) . ?
N4 C27 1.487(5) . ?
N4 C29 1.437(5) . ?
C1 C2 1.515(5) . ?
C2 C3 1.400(5) . ?
C3 H3 0.9500 . ?
C3 C4 1.380(5) . ?
C4 H4 0.9500 . ?
C4 C5 1.394(5) . ?
C5 C6 1.408(5) . ?
C5 C10 1.440(5) . ?
C6 C7 1.442(5) . ?
C7 C8 1.392(5) . ?
C8 C9 1.444(5) . ?
C8 C11 1.399(6) . ?
C9 H9 0.9500 . ?
C9 C10 1.345(6) . ?
C10 H10 0.9500 . ?
C11 H11 0.9500 . ?
C11 C12 1.377(6) . ?
C12 H12 0.9500 . ?
C12 C13 1.400(5) . ?
C13 C14 1.519(5) . ?
C15 H15A 0.9900 . ?
C15 H15B 0.9900 . ?
C15 C16 1.494(7) . ?
C16 H16A 0.9800 . ?
C16 H16B 0.9800 . ?
C16 H16C 0.9800 . ?
C17 C18 1.378(6) . ?
C17 C22 1.381(6) . ?
C18 H18 0.9500 . ?
C18 C19 1.376(6) . ?
C19 H19 0.9500 . ?
C19 C20 1.371(8) . ?
C20 C21 1.396(9) . ?
C20 C25 1.517(15) . ?
C20 C23 1.570(11) . ?
C21 C22 1.388(8) . ?
C22 H22 0.9500 . ?
C27 H27A 0.9900 . ?
C27 H27B 0.9900 . ?
C27 C28 1.478(6) . ?
C28 H28A 0.9800 . ?
C28 H28B 0.9800 . ?
C28 H28C 0.9800 . ?
C29 C30 1.375(5) . ?
C29 C34 1.384(6) . ?
C30 H30 0.9500 . ?
C30 C31 1.384(6) . ?
C31 H31 0.9500 . ?
C31 C32 1.379(6) . ?
C32 C33 1.397(7) . ?
C32 C37 1.541(11) . ?
C32 C35 1.504(17) . ?
C33 H33 0.9500 . ?
C33 C34 1.358(7) . ?
C34 H34 0.9500 . ?
C25 H25A 0.9900 . ?
C25 H25B 0.9900 . ?
C25 C26 1.529(19) . ?
C26 H26A 0.9800 . ?
C26 H26B 0.9800 . ?
C26 H26C 0.9800 . ?
C37 H37A 0.9900 . ?
C37 H37B 0.9900 . ?
C37 C38 1.527(13) . ?
C38 H38A 0.9800 . ?
C38 H38B 0.9800 . ?
C38 H38C 0.9800 . ?
C23 H23A 0.9900 . ?
C23 H23B 0.9900 . ?
C23 C24 1.510(17) . ?
C24 H24A 0.9800 . ?
C24 H24B 0.9800 . ?
C24 H24C 0.9800 . ?
C35 H35A 0.9900 . ?
C35 H35B 0.9900 . ?
C35 C36 1.527(18) . ?
C36 H36A 0.9800 . ?
C36 H36B 0.9800 . ?
C36 H36C 0.9800 . ?
Cl1 O21 1.417(3) . ?
Cl1 O25 1.407(4) . ?
Cl1 O26 1.521(5) . ?
Cl1 O27 1.386(4) . ?
Cl1 O22 1.313(10) . ?
Cl1 O23 1.448(13) . ?
Cl1 O24 1.515(8) . ?
Cl2 O14 1.441(3) . ?
Cl2 O15 1.333(6) . ?
Cl2 O16 1.465(5) . ?
Cl2 O17 1.479(5) . ?
Cl2 O18 1.453(9) . ?
Cl2 O19 1.325(19) . ?
Cl2 O20 1.399(15) . ?
O9 Cl3 1.428(4) . ?
Cl3 O8 1.410(4) . ?
Cl3 O10 1.385(5) . ?
Cl3 O11 1.448(6) . ?
O8 Cl13 1.349(7) . ?
O12 Cl13 1.385(10) . ?
Cl13 O28 1.497(6) . ?
Cl13 O29 1.403(12) . ?

loop_
_geom_torsion_atom_site_label_1
_geom_torsion_atom_site_label_2
_geom_torsion_atom_site_label_3
_geom_torsion_atom_site_label_4
_geom_torsion
_geom_torsion_site_symmetry_1
_geom_torsion_site_symmetry_2
_geom_torsion_site_symmetry_3
_geom_torsion_site_symmetry_4
_geom_torsion_publ_flag
Eu1 O1 C1 N3 -146.7(3) . . . . ?
Eu1 O1 C1 C2 34.2(4) . . . . ?
Eu1 O2 C14 N4 146.0(3) . . . . ?
Eu1 O2 C14 C13 -37.3(4) . . . . ?
Eu1 N1 C2 C1 -4.3(3) . . . . ?
Eu1 N1 C2 C3 179.6(3) . . . . ?
Eu1 N1 C6 C5 -179.4(2) . . . . ?
Eu1 N1 C6 C7 4.1(4) . . . . ?
Eu1 N2 C7 C6 -1.9(4) . . . . ?
Eu1 N2 C7 C8 -177.7(2) . . . . ?
Eu1 N2 C13 C12 176.1(3) . . . . ?
Eu1 N2 C13 C14 2.9(4) . . . . ?
O1 C1 C2 N1 -17.7(4) . . . . ?
O1 C1 C2 C3 158.2(4) . . . . ?
N1 C2 C3 C4 -0.3(5) . . . . ?
N1 C6 C7 N2 -1.4(4) . . . . ?
N1 C6 C7 C8 174.5(3) . . . . ?
N2 C7 C8 C9 179.4(3) . . . . ?
N2 C7 C8 C11 1.8(5) . . . . ?
N2 C13 C14 O2 21.1(4) . . . . ?
N2 C13 C14 N4 -162.1(3) . . . . ?
N3 C1 C2 N1 163.3(3) . . . . ?
N3 C1 C2 C3 -20.9(5) . . . . ?
N3 C17 C18 C19 -177.7(4) . . . . ?
N3 C17 C22 C21 177.5(5) . . . . ?
N4 C29 C30 C31 179.5(4) . . . . ?
N4 C29 C34 C33 -179.4(4) . . . . ?
C1 N3 C15 C16 91.8(5) . . . . ?
C1 N3 C17 C18 -61.2(6) . . . . ?
C1 N3 C17 C22 122.2(5) . . . . ?
C1 C2 C3 C4 -175.7(3) . . . . ?
C2 N1 C6 C5 0.6(5) . . . . ?
C2 N1 C6 C7 -175.9(3) . . . . ?
C2 C3 C4 C5 0.8(6) . . . . ?
C3 C4 C5 C6 -0.6(5) . . . . ?
C3 C4 C5 C10 176.4(4) . . . . ?
C4 C5 C6 N1 -0.1(5) . . . . ?
C4 C5 C6 C7 176.3(3) . . . . ?
C4 C5 C10 C9 -174.7(4) . . . . ?
C5 C6 C7 N2 -178.1(3) . . . . ?
C5 C6 C7 C8 -2.2(5) . . . . ?
C6 N1 C2 C1 175.7(3) . . . . ?
C6 N1 C2 C3 -0.4(5) . . . . ?
C6 C5 C10 C9 2.3(6) . . . . ?
C6 C7 C8 C9 3.8(5) . . . . ?
C6 C7 C8 C11 -173.8(3) . . . . ?
C7 N2 C13 C12 0.5(5) . . . . ?
C7 N2 C13 C14 -172.7(3) . . . . ?
C7 C8 C9 C10 -2.4(6) . . . . ?
C7 C8 C11 C12 0.2(6) . . . . ?
C8 C9 C10 C5 -0.7(6) . . . . ?
C8 C11 C12 C13 -1.7(6) . . . . ?
C9 C8 C11 C12 -177.3(4) . . . . ?
C10 C5 C6 N1 -177.3(3) . . . . ?
C10 C5 C6 C7 -0.9(5) . . . . ?
C11 C8 C9 C10 175.0(4) . . . . ?
C11 C12 C13 N2 1.4(5) . . . . ?
C11 C12 C13 C14 173.5(3) . . . . ?
C12 C13 C14 O2 -151.7(4) . . . . ?
C12 C13 C14 N4 25.1(6) . . . . ?
C13 N2 C7 C6 173.6(3) . . . . ?
C13 N2 C7 C8 -2.2(5) . . . . ?
C14 N4 C27 C28 -91.2(5) . . . . ?
C14 N4 C29 C30 60.2(6) . . . . ?
C14 N4 C29 C34 -121.9(5) . . . . ?
C15 N3 C1 O1 -3.5(5) . . . . ?
C15 N3 C1 C2 175.6(3) . . . . ?
C15 N3 C17 C18 105.8(5) . . . . ?
C15 N3 C17 C22 -70.8(5) . . . . ?
C17 N3 C1 O1 163.3(4) . . . . ?
C17 N3 C1 C2 -17.7(6) . . . . ?
C17 N3 C15 C16 -76.3(5) . . . . ?
C17 C18 C19 C20 1.1(8) . . . . ?
C18 C17 C22 C21 0.8(7) . . . . ?
C18 C19 C20 C21 -0.9(9) . . . . ?
C18 C19 C20 C25 -168.2(15) . . . . ?
C18 C19 C20 C23 173.0(8) . . . . ?
C19 C20 C21 C22 0.6(10) . . . . ?
C19 C20 C25 C26 -89(3) . . . . ?
C19 C20 C23 C24 -117(2) . . . . ?
C20 C21 C22 C17 -0.6(9) . . . . ?
C21 C20 C25 C26 103(3) . . . . ?
C21 C20 C23 C24 56(2) . . . . ?
C22 C17 C18 C19 -1.0(7) . . . . ?
C27 N4 C14 O2 7.3(6) . . . . ?
C27 N4 C14 C13 -169.3(3) . . . . ?
C27 N4 C29 C30 -109.5(4) . . . . ?
C27 N4 C29 C34 68.4(5) . . . . ?
C29 N4 C14 O2 -162.3(4) . . . . ?
C29 N4 C14 C13 21.1(6) . . . . ?
C29 N4 C27 C28 79.2(5) . . . . ?
C29 C30 C31 C32 -0.6(7) . . . . ?
C30 C29 C34 C33 -1.5(7) . . . . ?
C30 C31 C32 C33 -0.5(8) . . . . ?
C30 C31 C32 C37 174.8(7) . . . . ?
C30 C31 C32 C35 -167.0(18) . . . . ?
C31 C32 C33 C34 0.6(8) . . . . ?
C31 C32 C37 C38 85.0(9) . . . . ?
C31 C32 C35 C36 -6(3) . . . . ?
C32 C33 C34 C29 0.4(8) . . . . ?
C33 C32 C37 C38 -100.1(11) . . . . ?
C33 C32 C35 C36 -172.8(19) . . . . ?
C34 C29 C30 C31 1.6(6) . . . . ?
C25 C20 C21 C22 171.6(11) . . . . ?
C37 C32 C33 C34 -174.4(8) . . . . ?
C23 C20 C21 C22 -172.2(9) . . . . ?
C35 C32 C33 C34 169.6(16) . . . . ?

loop_
_smtbx_masks_void_nr
_smtbx_masks_void_average_x
_smtbx_masks_void_average_y
_smtbx_masks_void_average_z
_smtbx_masks_void_volume
_smtbx_masks_void_count_electrons
_smtbx_masks_void_content
1 -0.720 0.000 0.000 456.3 169.9 '3 CHCl3'
